data_1518862
loop_
_publ_author_name
'Pascut, G. L.'
'Birol, T.'
'Gutmann, M. J.'
'Yang, J. J.'
'Cheong, S.-W.'
'Haule, K.'
'Kiryukhin, V.'

_publ_section_title
;
 Series of alternating states with unpolarized and spin-polarized bands in
 dimerized &lt;span class="aps-inline-formula"&gt;&lt;math
 xmlns="http://www.w3.org/1998/Math/MathML"&gt;&lt;msub&gt;&lt;mi&gt;IrTe&lt;/mi&gt;&lt;mn&gt;2&lt;/mn&gt;&lt;/msub&gt;&lt;/math&gt;&lt;/span&gt;
;
_journal_issue 19
_journal_name_full 'Physical Review B'
_journal_paper_doi 10.1103/PhysRevB.90.195122
_journal_volume 90
_journal_year 2014
_chemical_formula_structural 'Ir Te2'
_chemical_formula_sum 'Ir Te2'
_chemical_name_systematic 'Iridium telluride'
_space_group_IT_number 5
_symmetry_cell_setting monoclinic
_symmetry_space_group_name_Hall 'C 2y'
_symmetry_space_group_name_H-M 'C 1 2 1'
_cell_angle_alpha 90.
_cell_angle_beta 92.642(7)
_cell_angle_gamma 90.
_cell_formula_units_Z 8
_cell_length_a 12.7036(13)
_cell_length_b 3.9646(3)
_cell_length_c 22.6796(18)
_cell_measurement_temperature 100
_cell_volume 1141.04(17)
_refine_ls_R_factor_all 0.133
_cod_data_source_file IrTe2-n2.cif
_cod_data_source_block 1
_cod_original_sg_symbol_H-M 'C 2'
_cod_database_code 1518862

loop_
_journal_page_first
195122

loop_
_symmetry_equiv_pos_site_id
_symmetry_equiv_pos_as_xyz
1 'x, y, z'
2 '-x, y, -z'
3 'x+1/2, y+1/2, z'
4 '-x+1/2, y+1/2, -z'

loop_
_atom_site_label
_atom_site_type_symbol
_atom_site_symmetry_multiplicity
_atom_site_Wyckoff_symbol
_atom_site_fract_x
_atom_site_fract_y
_atom_site_fract_z
_atom_site_U_iso_or_equiv
_atom_site_occupancy
_atom_site_attached_hydrogens
Ir1 Ir4+ 2 a 0 0.0000(11) 0 0.00143(20) 1 0
Ir2 Ir4+ 4 c 0.23031(16) 0.4979(7) 0.25834(9) 0.00143(20) 1 0
Ir3 Ir4+ 2 b 0 0.6623(10) 0.5 0.00143(20) 1 0
Ir4 Ir4+ 4 c 0.36641(16) 0.0003(8) 0.12729(8) 0.00143(20) 1 0
Ir5 Ir4+ 4 c 0.13627(16) 0.1774(7) 0.36890(9) 0.00143(20) 1 0
Te1 Te2- 4 c 0.0952(4) 0.0033(14) 0.25731(16) 0.0017(2) 1 0
Te2 Te2- 4 c 0.8633(4) 0.4991(14) 0.00985(16) 0.0017(2) 1 0
Te3 Te2- 4 c 0.3682(4) 0.0029(13) 0.24325(14) 0.0017(2) 1 0
Te4 Te2- 4 c 0.0019(4) 0.0037(13) 0.11554(14) 0.0017(2) 1 0
Te5 Te2- 4 c 0.2308(4) 0.5016(14) 0.13963(16) 0.0017(2) 1 0
Te6 Te2- 4 c 0.4971(4) 0.1697(13) 0.38329(16) 0.0017(2) 1 0
Te7 Te2- 4 c 0.1346(4) 0.1647(13) 0.48668(16) 0.0017(2) 1 0
Te8 Te2- 4 c 0.2296(4) 0.1665(13) 0.63132(16) 0.0017(2) 1 0
